data_4022157
loop_
_publ_author_name
'Hai-Bo Yang'
'Koushik Ghosh'
'Atta M. Arif'
'Peter J. Stang'

_publ_section_title
;
 The Synthesis of New 60\% Organometallic Subunits and
 Self-Assembly of Three-Dimensional M~3~L~2~
 Trigonal-Bipyramidal Cages
;
_journal_name_full 'Journal of Organic Chemistry'
_journal_page_first 9464
_journal_page_last 9469
_journal_paper_doi 10.1021/jo061779j
_journal_volume 71
_journal_year 2006
_chemical_formula_moiety 'C42 H68 I2 P4 Pt2,0.375(C H2 Cl2)'
_chemical_formula_sum 'C42.375 H68.75 Cl0.75 I2 P4 Pt2'
_chemical_formula_weight 1372.67
_chemical_name_systematic
; 
 ? 
;
_space_group_IT_number 14
_symmetry_cell_setting monoclinic
_symmetry_space_group_name_Hall '-P 2yn'
_symmetry_space_group_name_H-M 'P 1 21/n 1'
_atom_sites_solution_hydrogens geom
_atom_sites_solution_primary direct
_atom_sites_solution_secondary difmap
_audit_creation_method SHELXL-97
_cell_angle_alpha 90.00
_cell_angle_beta 92.7173(8)
_cell_angle_gamma 90.00
_cell_formula_units_Z 8
_cell_length_a 17.3448(2)
_cell_length_b 22.2910(3)
_cell_length_c 25.7311(2)
_cell_measurement_reflns_used 111156
_cell_measurement_temperature 150(1)
_cell_measurement_theta_max 27.485
_cell_measurement_theta_min 1.018
_cell_volume 9937.30(19)
_computing_cell_refinement DENZO-SMN
_computing_data_collection 'Nonius COLLECT'
_computing_data_reduction DENZO-SMN
_computing_molecular_graphics 'WinGX, Ortep3'
_computing_structure_refinement 'SHELXL-97 (Sheldrick, 1997)'
_computing_structure_solution SIR97
_diffrn_ambient_temperature 150(1)
_diffrn_measured_fraction_theta_full 0.997
_diffrn_measured_fraction_theta_max 0.997
_diffrn_measurement_device_type 'Nonius KappaCCD Diffractometer'
_diffrn_measurement_method 'Phi and Omega scan'
_diffrn_radiation_monochromator graphite
_diffrn_radiation_source 'fine-focus sealed tube'
_diffrn_radiation_type MoK\a
_diffrn_radiation_wavelength 0.71073
_diffrn_reflns_av_R_equivalents 0.0552
_diffrn_reflns_av_sigmaI/netI 0.0759
_diffrn_reflns_limit_h_max 22
_diffrn_reflns_limit_h_min -22
_diffrn_reflns_limit_k_max 28
_diffrn_reflns_limit_k_min -28
_diffrn_reflns_limit_l_max 33
_diffrn_reflns_limit_l_min -33
_diffrn_reflns_number 42663
_diffrn_reflns_theta_full 27.48
_diffrn_reflns_theta_max 27.48
_diffrn_reflns_theta_min 1.21
_exptl_absorpt_coefficient_mu 7.063
_exptl_absorpt_correction_T_max 0.4172
_exptl_absorpt_correction_T_min 0.2258
_exptl_absorpt_correction_type multi-scan
_exptl_absorpt_process_details 'DENZO-SMN (Otwinowski & Minor, 1997)'
_exptl_crystal_colour colorless
_exptl_crystal_density_diffrn 1.835
_exptl_crystal_density_method 'not measured'
_exptl_crystal_description plate
_exptl_crystal_F_000 5262
_exptl_crystal_size_max 0.30
_exptl_crystal_size_mid 0.20
_exptl_crystal_size_min 0.15
_refine_diff_density_max 2.554
_refine_diff_density_min -4.303
_refine_diff_density_rms 0.272
_refine_ls_extinction_method none
_refine_ls_goodness_of_fit_ref 1.034
_refine_ls_hydrogen_treatment constr
_refine_ls_matrix_type full
_refine_ls_number_parameters 969
_refine_ls_number_reflns 22711
_refine_ls_number_restraints 10
_refine_ls_restrained_S_all 1.034
_refine_ls_R_factor_all 0.1191
_refine_ls_R_factor_gt 0.0599
_refine_ls_shift/su_max 0.001
_refine_ls_shift/su_mean 0.000
_refine_ls_structure_factor_coef Fsqd
_refine_ls_weighting_details 'calc w=1/[\s^2^(Fo^2^)+(0.0651P)^2^+168.0846P] where P=(Fo^2^+2Fc^2^)/3'
_refine_ls_weighting_scheme calc
_refine_ls_wR_factor_gt 0.1348
_refine_ls_wR_factor_ref 0.1788
_reflns_number_gt 14123
_reflns_number_total 22711
_reflns_threshold_expression >2sigma(I)
_cod_data_source_file jo061779jsi20060829_114953.cif
_cod_depositor_comments
;
The following automatic conversions were performed:
'_exptl_absorpt_correction_type' value 'Multi-scan' changed to
'multi-scan' according to
'/home/saulius/struct/CIF-dictionaries/cif_core.dic' dictionary named
'cif_core.dic' version 2.4.1 from 2010-06-29.

Automatic conversion script
Id: cif_fix_enum 1527 2010-12-29 10:47:43Z saulius 
;
_cod_original_sg_symbol_H-M 'P 21/n'
_cod_database_code 4022157

loop_
_symmetry_equiv_pos_as_xyz
'x, y, z'
'-x+1/2, y+1/2, -z+1/2'
'-x, -y, -z'
'x-1/2, -y-1/2, z-1/2'

loop_
_atom_site_label
_atom_site_type_symbol
_atom_site_fract_x
_atom_site_fract_y
_atom_site_fract_z
_atom_site_U_iso_or_equiv
_atom_site_adp_type
_atom_site_occupancy
_atom_site_symmetry_multiplicity
_atom_site_calc_flag
_atom_site_refinement_flags
_atom_site_disorder_assembly
_atom_site_disorder_group
Pt1 Pt 0.49680(3) 0.78283(2) 0.291679(18) 0.03708(12) Uani 1 1 d . . .
Pt2 Pt 0.50918(3) 1.28090(2) 0.277416(18) 0.03462(12) Uani 1 1 d . . .
Pt3 Pt 0.73559(3) 0.995468(19) 0.000191(17) 0.02977(11) Uani 1 1 d . . .
Pt4 Pt 0.73187(4) 1.48297(2) 0.03303(2) 0.05032(16) Uani 1 1 d . . .
I1 I 0.62823(6) 0.72393(4) 0.31166(4) 0.0591(3) Uani 1 1 d . . .
I1A I 0.85557(6) 0.92256(6) 0.00133(4) 0.0695(3) Uani 1 1 d . . .
I2 I 0.62279(7) 1.36054(5) 0.28781(4) 0.0634(3) Uani 1 1 d . . .
I2A I 0.85951(7) 1.54822(5) 0.04456(4) 0.0608(3) Uani 1 1 d . A .
P1 P 0.4634(2) 0.77550(16) 0.37763(12) 0.0435(8) Uani 1 1 d . . .
P1A P 0.78129(18) 1.04474(13) 0.07409(11) 0.0317(6) Uani 1 1 d . . .
P2 P 0.5324(2) 0.79718(17) 0.20700(13) 0.0451(8) Uani 1 1 d . . .
P2A P 0.6942(2) 0.96037(15) -0.08146(13) 0.0425(8) Uani 1 1 d . . .
P3 P 0.4767(2) 1.29826(16) 0.36233(12) 0.0438(8) Uani 1 1 d . . .
P3A P 0.7060(3) 1.49525(16) 0.11935(13) 0.0511(9) Uani 1 1 d . A .
P4 P 0.5452(2) 1.25285(18) 0.19525(12) 0.0461(9) Uani 1 1 d . . .
C1 C 0.4050(8) 0.8306(5) 0.2781(4) 0.039(3) Uani 1 1 d . . .
C1A C 0.6475(7) 1.0491(5) -0.0030(4) 0.029(2) Uani 1 1 d . . .
C2 C 0.3497(8) 0.8628(6) 0.2723(5) 0.042(3) Uani 1 1 d . . .
C2A C 0.5920(7) 1.0812(5) -0.0089(4) 0.032(3) Uani 1 1 d . . .
C3 C 0.2805(8) 0.9003(5) 0.2669(4) 0.038(3) Uani 1 1 d . . .
C3A C 0.5224(7) 1.1161(5) -0.0205(4) 0.034(3) Uani 1 1 d . . .
C4 C 0.2066(8) 0.8729(6) 0.2613(5) 0.042(3) Uani 1 1 d . . .
H4 H 0.2027 0.8304 0.2614 0.051 Uiso 1 1 calc R . .
C4A C 0.4537(8) 1.0867(6) -0.0378(5) 0.043(3) Uani 1 1 d . . .
H4A H 0.4532 1.0443 -0.0412 0.051 Uiso 1 1 calc R . .
C5 C 0.1406(8) 0.9071(5) 0.2557(5) 0.040(3) Uani 1 1 d . . .
H5 H 0.0916 0.8881 0.2532 0.048 Uiso 1 1 calc R . .
C5A C 0.3874(7) 1.1189(6) -0.0499(5) 0.042(3) Uani 1 1 d . . .
H5A H 0.3424 1.0982 -0.0625 0.051 Uiso 1 1 calc R . .
C6 C 0.1454(7) 0.9703(5) 0.2535(4) 0.035(3) Uani 1 1 d . . .
C6A C 0.3849(7) 1.1817(6) -0.0440(5) 0.042(3) Uani 1 1 d . . .
C7 C 0.0775(7) 1.0068(5) 0.2458(5) 0.040(3) Uani 1 1 d . . .
H7 H 0.0286 0.9876 0.2433 0.048 Uiso 1 1 calc R . .
C7A C 0.3155(8) 1.2133(6) -0.0546(6) 0.051(3) Uani 1 1 d . . .
H7A H 0.2709 1.1922 -0.0674 0.061 Uiso 1 1 calc R . .
C8 C 0.0802(7) 1.0668(6) 0.2420(5) 0.041(3) Uani 1 1 d . . .
H8 H 0.0341 1.0893 0.2361 0.049 Uiso 1 1 calc R . .
C8A C 0.3117(8) 1.2740(6) -0.0467(5) 0.051(4) Uani 1 1 d . . .
H8A H 0.2644 1.2947 -0.0534 0.061 Uiso 1 1 calc R . .
C9 C 0.1539(7) 1.0967(5) 0.2469(5) 0.039(3) Uani 1 1 d . . .
C9A C 0.3793(8) 1.3067(6) -0.0284(5) 0.044(3) Uani 1 1 d . . .
C10 C 0.1563(8) 1.1598(6) 0.2438(6) 0.049(3) Uani 1 1 d . . .
H10 H 0.1099 1.1819 0.2378 0.059 Uiso 1 1 calc R . .
C10A C 0.3758(9) 1.3694(6) -0.0201(6) 0.055(4) Uani 1 1 d . . .
H10A H 0.3278 1.3896 -0.0249 0.066 Uiso 1 1 calc R . .
C11 C 0.2263(8) 1.1894(6) 0.2495(5) 0.045(3) Uani 1 1 d . . .
H11 H 0.2273 1.2319 0.2472 0.054 Uiso 1 1 calc R . .
C11A C 0.4392(10) 1.4006(6) -0.0057(5) 0.056(4) Uani 1 1 d . . .
H11A H 0.4350 1.4424 0.0008 0.067 Uiso 1 1 calc R . .
C12 C 0.2963(7) 1.1578(5) 0.2586(5) 0.037(3) Uani 1 1 d . . .
C12A C 0.5127(10) 1.3725(6) 0.0002(6) 0.060(4) Uani 1 1 d . A .
C13 C 0.2928(7) 1.0961(5) 0.2619(4) 0.034(3) Uani 1 1 d . . .
H13 H 0.3394 1.0742 0.2675 0.041 Uiso 1 1 calc R . .
C13A C 0.5170(8) 1.3104(5) -0.0066(4) 0.042(3) Uani 1 1 d . . .
H13A H 0.5654 1.2906 -0.0018 0.050 Uiso 1 1 calc R . .
C14 C 0.2228(7) 1.0648(5) 0.2571(4) 0.035(3) Uani 1 1 d . . .
C14A C 0.4509(7) 1.2769(5) -0.0204(5) 0.039(3) Uani 1 1 d . . .
C15 C 0.2180(7) 0.9989(5) 0.2594(4) 0.034(3) Uani 1 1 d . . .
C15A C 0.4522(6) 1.2118(5) -0.0269(4) 0.031(2) Uani 1 1 d . . .
C16 C 0.2848(8) 0.9623(5) 0.2658(4) 0.037(3) Uani 1 1 d . . .
H16 H 0.3340 0.9809 0.2695 0.044 Uiso 1 1 calc R . .
C16A C 0.5200(7) 1.1777(5) -0.0151(4) 0.033(3) Uani 1 1 d . . .
H16A H 0.5655 1.1981 -0.0030 0.039 Uiso 1 1 calc R . .
C17 C 0.3671(7) 1.1917(5) 0.2637(5) 0.039(3) Uani 1 1 d . . .
C17A C 0.5818(11) 1.4069(7) 0.0134(6) 0.065(5) Uani 1 1 d . . .
C18 C 0.4225(7) 1.2239(5) 0.2693(5) 0.032(2) Uani 1 1 d . . .
C18A C 0.6375(10) 1.4357(6) 0.0227(6) 0.066(5) Uani 1 1 d . A .
C19 C 0.3609(9) 0.7854(7) 0.3879(6) 0.059(4) Uani 1 1 d . . .
H19A H 0.3444 0.8244 0.3727 0.071 Uiso 1 1 calc R . .
H19B H 0.3320 0.7536 0.3685 0.071 Uiso 1 1 calc R . .
C19A C 0.7096(8) 1.0761(6) 0.1143(5) 0.050(3) Uani 1 1 d . . .
H19C H 0.7355 1.1013 0.1415 0.060 Uiso 1 1 calc R . .
H19D H 0.6748 1.1022 0.0927 0.060 Uiso 1 1 calc R . .
C20 C 0.3375(10) 0.7837(8) 0.4447(6) 0.070(5) Uani 1 1 d . . .
H20A H 0.2816 0.7892 0.4458 0.105 Uiso 1 1 calc R . .
H20B H 0.3640 0.8160 0.4643 0.105 Uiso 1 1 calc R . .
H20C H 0.3521 0.7449 0.4601 0.105 Uiso 1 1 calc R . .
C20A C 0.6615(10) 1.0285(10) 0.1403(7) 0.088(6) Uani 1 1 d . . .
H20D H 0.6237 1.0480 0.1617 0.132 Uiso 1 1 calc R . .
H20E H 0.6955 1.0029 0.1622 0.132 Uiso 1 1 calc R . .
H20F H 0.6346 1.0040 0.1135 0.132 Uiso 1 1 calc R . .
C21 C 0.4890(11) 0.7040(7) 0.4101(6) 0.071(5) Uani 1 1 d . . .
H21A H 0.5459 0.7006 0.4133 0.085 Uiso 1 1 calc R . .
H21B H 0.4696 0.7046 0.4456 0.085 Uiso 1 1 calc R . .
C21A C 0.8431(10) 1.0034(7) 0.1209(6) 0.065(5) Uani 1 1 d . . .
H21C H 0.8149 0.9670 0.1314 0.078 Uiso 1 1 calc R . .
H21D H 0.8893 0.9899 0.1031 0.078 Uiso 1 1 calc R . .
C22 C 0.4573(11) 0.6502(7) 0.3821(7) 0.077(5) Uani 1 1 d . . .
H22A H 0.4729 0.6139 0.4014 0.115 Uiso 1 1 calc R . .
H22B H 0.4773 0.6486 0.3472 0.115 Uiso 1 1 calc R . .
H22C H 0.4008 0.6526 0.3795 0.115 Uiso 1 1 calc R . .
C22A C 0.8697(10) 1.0367(7) 0.1696(5) 0.066(5) Uani 1 1 d . . .
H22D H 0.9017 1.0101 0.1920 0.099 Uiso 1 1 calc R . .
H22E H 0.8247 1.0497 0.1883 0.099 Uiso 1 1 calc R . .
H22F H 0.8999 1.0718 0.1602 0.099 Uiso 1 1 calc R . .
C23 C 0.5138(10) 0.8321(8) 0.4171(7) 0.073(5) Uani 1 1 d . . .
H23A H 0.5005 0.8269 0.4538 0.088 Uiso 1 1 calc R . .
H23B H 0.5701 0.8259 0.4153 0.088 Uiso 1 1 calc R . .
C23A C 0.8400(9) 1.1094(7) 0.0567(5) 0.058(4) Uani 1 1 d . . .
H23C H 0.8649 1.1268 0.0887 0.070 Uiso 1 1 calc R . .
H23D H 0.8814 1.0959 0.0342 0.070 Uiso 1 1 calc R . .
C24 C 0.4941(12) 0.8966(8) 0.4001(8) 0.090(6) Uani 1 1 d . . .
H24A H 0.5219 0.9249 0.4232 0.135 Uiso 1 1 calc R . .
H24B H 0.4384 0.9031 0.4018 0.135 Uiso 1 1 calc R . .
H24C H 0.5095 0.9027 0.3643 0.135 Uiso 1 1 calc R . .
C24A C 0.7902(14) 1.1598(9) 0.0271(8) 0.107(7) Uani 1 1 d . . .
H24D H 0.8236 1.1937 0.0189 0.160 Uiso 1 1 calc R . .
H24E H 0.7494 1.1737 0.0493 0.160 Uiso 1 1 calc R . .
H24F H 0.7668 1.1432 -0.0052 0.160 Uiso 1 1 calc R . .
C25 C 0.4615(8) 0.8324(7) 0.1622(6) 0.057(4) Uani 1 1 d . . .
H25A H 0.4413 0.8686 0.1792 0.068 Uiso 1 1 calc R . .
H25B H 0.4882 0.8458 0.1311 0.068 Uiso 1 1 calc R . .
C25A C 0.5951(9) 0.9686(8) -0.0989(6) 0.066(5) Uani 1 1 d . . .
H25C H 0.5659 0.9409 -0.0772 0.080 Uiso 1 1 calc R . .
H25D H 0.5796 1.0100 -0.0900 0.080 Uiso 1 1 calc R . .
C26 C 0.3927(10) 0.7930(8) 0.1440(7) 0.080(5) Uani 1 1 d . . .
H26A H 0.3582 0.8161 0.1203 0.120 Uiso 1 1 calc R . .
H26B H 0.3645 0.7803 0.1742 0.120 Uiso 1 1 calc R . .
H26C H 0.4115 0.7576 0.1259 0.120 Uiso 1 1 calc R . .
C26A C 0.5701(11) 0.9571(9) -0.1566(7) 0.090(7) Uani 1 1 d . . .
H26D H 0.5142 0.9630 -0.1615 0.135 Uiso 1 1 calc R . .
H26E H 0.5832 0.9159 -0.1659 0.135 Uiso 1 1 calc R . .
H26F H 0.5969 0.9852 -0.1788 0.135 Uiso 1 1 calc R . .
C27 C 0.5698(10) 0.7353(8) 0.1708(6) 0.064(4) Uani 1 1 d . . .
H27A H 0.5705 0.7470 0.1337 0.076 Uiso 1 1 calc R . .
H27B H 0.6239 0.7280 0.1833 0.076 Uiso 1 1 calc R . .
C27A C 0.7244(12) 0.8874(9) -0.1074(7) 0.087(6) Uani 1 1 d . . .
H27C H 0.7084 0.8852 -0.1448 0.104 Uiso 1 1 calc R . .
H27D H 0.7814 0.8847 -0.1043 0.104 Uiso 1 1 calc R . .
C28 C 0.5255(12) 0.6771(8) 0.1746(8) 0.091(6) Uani 1 1 d . . .
H28A H 0.5501 0.6462 0.1539 0.136 Uiso 1 1 calc R . .
H28B H 0.4723 0.6832 0.1612 0.136 Uiso 1 1 calc R . .
H28C H 0.5255 0.6643 0.2110 0.136 Uiso 1 1 calc R . .
C28A C 0.6918(14) 0.8369(9) -0.0806(10) 0.118(9) Uani 1 1 d . . .
H28D H 0.7098 0.7994 -0.0959 0.177 Uiso 1 1 calc R . .
H28E H 0.6354 0.8387 -0.0842 0.177 Uiso 1 1 calc R . .
H28F H 0.7082 0.8383 -0.0437 0.177 Uiso 1 1 calc R . .
C29 C 0.6154(9) 0.8497(9) 0.2050(6) 0.071(5) Uani 1 1 d . . .
H29A H 0.6593 0.8336 0.2266 0.085 Uiso 1 1 calc R . .
H29B H 0.6318 0.8531 0.1688 0.085 Uiso 1 1 calc R . .
C29A C 0.7462(13) 1.0083(14) -0.1290(7) 0.118(10) Uani 1 1 d . . .
H29C H 0.8021 1.0001 -0.1234 0.142 Uiso 1 1 calc R . .
H29D H 0.7309 0.9939 -0.1643 0.142 Uiso 1 1 calc R . .
C30 C 0.5942(14) 0.9119(9) 0.2249(8) 0.114(9) Uani 1 1 d . . .
H30A H 0.6389 0.9386 0.2234 0.171 Uiso 1 1 calc R . .
H30B H 0.5788 0.9087 0.2610 0.171 Uiso 1 1 calc R . .
H30C H 0.5512 0.9282 0.2032 0.171 Uiso 1 1 calc R . .
C30A C 0.7373(19) 1.0676(13) -0.1289(8) 0.161(16) Uani 1 1 d . . .
H30D H 0.7695 1.0854 -0.1552 0.242 Uiso 1 1 calc R . .
H30E H 0.7528 1.0835 -0.0945 0.242 Uiso 1 1 calc R . .
H30F H 0.6830 1.0774 -0.1371 0.242 Uiso 1 1 calc R . .
C31 C 0.4022(11) 1.2576(9) 0.3874(6) 0.082(6) Uani 1 1 d . . .
H31A H 0.4070 1.2150 0.3771 0.098 Uiso 1 1 calc R . .
H31B H 0.4062 1.2596 0.4258 0.098 Uiso 1 1 calc R . .
C31A C 0.6157(14) 1.4666(11) 0.1427(9) 0.112(8) Uani 1 1 d . . .
H31C H 0.6110 1.4241 0.1320 0.134 Uiso 1 1 calc R A .
H31D H 0.6197 1.4673 0.1812 0.134 Uiso 1 1 calc R . .
C32 C 0.3271(13) 1.2802(9) 0.3688(7) 0.091(6) Uani 1 1 d . . .
H32A H 0.2864 1.2557 0.3833 0.137 Uiso 1 1 calc R . .
H32B H 0.3230 1.2781 0.3307 0.137 Uiso 1 1 calc R . .
H32C H 0.3215 1.3219 0.3800 0.137 Uiso 1 1 calc R . .
C32A C 0.5434(17) 1.4974(10) 0.1258(9) 0.116(9) Uani 1 1 d . A .
H32D H 0.4996 1.4771 0.1409 0.175 Uiso 1 1 calc R . .
H32E H 0.5373 1.4963 0.0878 0.175 Uiso 1 1 calc R . .
H32F H 0.5454 1.5392 0.1377 0.175 Uiso 1 1 calc R . .
C33 C 0.5590(13) 1.2827(11) 0.4084(7) 0.101(7) Uani 1 1 d . . .
H33A H 0.6002 1.3124 0.4028 0.121 Uiso 1 1 calc R . .
H33B H 0.5421 1.2880 0.4443 0.121 Uiso 1 1 calc R . .
C33A C 0.7804(14) 1.4604(9) 0.1610(8) 0.101(7) Uani 1 1 d . . .
H33C H 0.8284 1.4843 0.1598 0.121 Uiso 1 1 calc R A .
H33D H 0.7640 1.4607 0.1973 0.121 Uiso 1 1 calc R . .
C34 C 0.5916(10) 1.2216(8) 0.4034(7) 0.073(5) Uani 1 1 d . . .
H34A H 0.6349 1.2165 0.4289 0.110 Uiso 1 1 calc R . .
H34B H 0.6097 1.2162 0.3683 0.110 Uiso 1 1 calc R . .
H34C H 0.5516 1.1918 0.4099 0.110 Uiso 1 1 calc R . .
C34A C 0.7968(11) 1.3966(7) 0.1451(7) 0.079(6) Uani 1 1 d . A .
H34D H 0.8377 1.3799 0.1684 0.119 Uiso 1 1 calc R . .
H34E H 0.8134 1.3961 0.1092 0.119 Uiso 1 1 calc R . .
H34F H 0.7499 1.3725 0.1474 0.119 Uiso 1 1 calc R . .
C35 C 0.4625(14) 1.3805(11) 0.3791(8) 0.116(9) Uani 1 1 d . . .
H35A H 0.5124 1.4013 0.3754 0.139 Uiso 1 1 calc R . .
H35B H 0.4255 1.3978 0.3526 0.139 Uiso 1 1 calc R . .
C35A C 0.7072(15) 1.5771(10) 0.1434(7) 0.104(8) Uani 1 1 d . . .
H35C H 0.7586 1.5947 0.1381 0.125 Uiso 1 1 calc R A .
H35D H 0.6686 1.6005 0.1223 0.125 Uiso 1 1 calc R . .
C36 C 0.4361(13) 1.3947(11) 0.4282(10) 0.133(11) Uani 1 1 d . . .
H36A H 0.4301 1.4382 0.4311 0.200 Uiso 1 1 calc R . .
H36B H 0.4735 1.3805 0.4552 0.200 Uiso 1 1 calc R . .
H36C H 0.3862 1.3752 0.4326 0.200 Uiso 1 1 calc R . .
C36A C 0.6891(15) 1.5825(12) 0.2019(7) 0.122(9) Uani 1 1 d . A .
H36D H 0.6915 1.6248 0.2124 0.183 Uiso 1 1 calc R . .
H36E H 0.7271 1.5594 0.2230 0.183 Uiso 1 1 calc R . .
H36F H 0.6372 1.5668 0.2072 0.183 Uiso 1 1 calc R . .
C37 C 0.6322(14) 1.2774(14) 0.1728(11) 0.188(18) Uani 1 1 d . . .
H37A H 0.6334 1.3217 0.1751 0.226 Uiso 1 1 calc R . .
H37B H 0.6742 1.2620 0.1966 0.226 Uiso 1 1 calc R . .
C38 C 0.6511(15) 1.2583(12) 0.1139(9) 0.128(9) Uani 1 1 d . . .
H38A H 0.7012 1.2749 0.1053 0.192 Uiso 1 1 calc R . .
H38B H 0.6108 1.2741 0.0896 0.192 Uiso 1 1 calc R . .
H38C H 0.6525 1.2145 0.1112 0.192 Uiso 1 1 calc R . .
C39 C 0.5738(13) 1.1702(9) 0.1975(8) 0.093(7) Uani 1 1 d . . .
H39A H 0.5316 1.1457 0.2111 0.112 Uiso 1 1 calc R . .
H39B H 0.5845 1.1557 0.1622 0.112 Uiso 1 1 calc R . .
C40 C 0.6520(14) 1.1646(12) 0.2363(10) 0.120(8) Uiso 1 1 d . . .
H40A H 0.6684 1.1226 0.2383 0.180 Uiso 1 1 calc R . .
H40B H 0.6406 1.1789 0.2711 0.180 Uiso 1 1 calc R . .
H40C H 0.6933 1.1890 0.2225 0.180 Uiso 1 1 calc R . .
C41 C 0.4710(13) 1.2467(10) 0.1460(9) 0.106(7) Uiso 1 1 d . . .
H41A H 0.4908 1.2272 0.1148 0.127 Uiso 1 1 calc R . .
H41B H 0.4278 1.2225 0.1585 0.127 Uiso 1 1 calc R . .
C42 C 0.4415(5) 1.3158(4) 0.1320(3) 0.100(8) Uani 1 1 d . . .
H42A H 0.4000 1.3143 0.1048 0.149 Uiso 1 1 calc R . .
H42B H 0.4848 1.3392 0.1196 0.149 Uiso 1 1 calc R . .
H42C H 0.4223 1.3346 0.1632 0.149 Uiso 1 1 calc R . .
P4A P 0.7479(5) 1.4475(4) -0.0472(3) 0.036(2) Uani 0.489(15) 1 d PRD A 1
C37A C 0.7893(5) 1.5022(4) -0.0886(3) 0.054(8) Uani 0.489(15) 1 d PRD A 1
H37C H 0.8411 1.5128 -0.0737 0.064 Uiso 0.489(15) 1 calc PR A 1
H37D H 0.7962 1.4836 -0.1230 0.064 Uiso 0.489(15) 1 calc PR A 1
C38A C 0.743(2) 1.5601(15) -0.0968(17) 0.074(14) Uani 0.489(15) 1 d PD A 1
H38D H 0.7700 1.5869 -0.1199 0.112 Uiso 0.489(15) 1 calc PR A 1
H38E H 0.7369 1.5798 -0.0632 0.112 Uiso 0.489(15) 1 calc PR A 1
H38F H 0.6918 1.5505 -0.1126 0.112 Uiso 0.489(15) 1 calc PR A 1
C39A C 0.8216(19) 1.3904(13) -0.0411(12) 0.073(11) Uani 0.489(15) 1 d PD A 1
H39C H 0.8359 1.3775 -0.0762 0.087 Uiso 0.489(15) 1 calc PR A 1
H39D H 0.8682 1.4073 -0.0228 0.087 Uiso 0.489(15) 1 calc PR A 1
C40A C 0.794(2) 1.3357(12) -0.0108(10) 0.072(12) Uani 0.489(15) 1 d PD A 1
H40D H 0.8349 1.3058 -0.0076 0.108 Uiso 0.489(15) 1 calc PR A 1
H40E H 0.7484 1.3181 -0.0294 0.108 Uiso 0.489(15) 1 calc PR A 1
H40F H 0.7795 1.3483 0.0240 0.108 Uiso 0.489(15) 1 calc PR A 1
C41A C 0.670(2) 1.4128(17) -0.0859(14) 0.081(11) Uiso 0.489(15) 1 d PD A 1
H41C H 0.6924 1.3901 -0.1144 0.098 Uiso 0.489(15) 1 calc PR A 1
H41D H 0.6440 1.3834 -0.0636 0.098 Uiso 0.489(15) 1 calc PR A 1
C42A C 0.612(3) 1.451(2) -0.1080(19) 0.13(2) Uani 0.489(15) 1 d P A 1
H42D H 0.5737 1.4271 -0.1277 0.189 Uiso 0.489(15) 1 calc PR A 1
H42E H 0.6362 1.4795 -0.1315 0.189 Uiso 0.489(15) 1 calc PR A 1
H42F H 0.5877 1.4730 -0.0804 0.189 Uiso 0.489(15) 1 calc PR A 1
P4B P 0.7717(6) 1.4730(5) -0.0554(3) 0.048(3) Uani 0.511(15) 1 d PD A 2
C37B C 0.7802(15) 1.5447(11) -0.0886(14) 0.060(10) Uiso 0.511(15) 1 d PD A 2
H37E H 0.8128 1.5720 -0.0666 0.073 Uiso 0.511(15) 1 calc PR A 2
H37F H 0.8061 1.5384 -0.1216 0.073 Uiso 0.511(15) 1 calc PR A 2
C38B C 0.702(2) 1.5741(18) -0.1003(16) 0.072(12) Uani 0.511(15) 1 d PD A 2
H38G H 0.7091 1.6125 -0.1179 0.108 Uiso 0.511(15) 1 calc PR A 2
H38H H 0.6763 1.5810 -0.0677 0.108 Uiso 0.511(15) 1 calc PR A 2
H38I H 0.6698 1.5477 -0.1228 0.108 Uiso 0.511(15) 1 calc PR A 2
C39B C 0.8678(16) 1.4453(13) -0.0645(10) 0.069(10) Uani 0.511(15) 1 d PD A 2
H39E H 0.8710 1.4320 -0.1011 0.083 Uiso 0.511(15) 1 calc PR A 2
H39F H 0.9048 1.4787 -0.0587 0.083 Uiso 0.511(15) 1 calc PR A 2
C40B C 0.892(2) 1.3936(19) -0.0288(18) 0.122(18) Uani 0.511(15) 1 d PD A 2
H40G H 0.9444 1.3810 -0.0361 0.183 Uiso 0.511(15) 1 calc PR A 2
H40H H 0.8563 1.3599 -0.0348 0.183 Uiso 0.511(15) 1 calc PR A 2
H40I H 0.8905 1.4066 0.0075 0.183 Uiso 0.511(15) 1 calc PR A 2
C41B C 0.707(2) 1.4310(16) -0.0992(13) 0.082(11) Uiso 0.511(15) 1 d PD A 2
H41E H 0.6533 1.4443 -0.0953 0.099 Uiso 0.511(15) 1 calc PR A 2
H41F H 0.7205 1.4383 -0.1357 0.099 Uiso 0.511(15) 1 calc PR A 2
C42B C 0.714(3) 1.3652(16) -0.087(2) 0.15(2) Uani 0.511(15) 1 d P A 2
H42G H 0.6788 1.3424 -0.1104 0.218 Uiso 0.511(15) 1 calc PR A 2
H42H H 0.7013 1.3582 -0.0509 0.218 Uiso 0.511(15) 1 calc PR A 2
H42I H 0.7674 1.3520 -0.0919 0.218 Uiso 0.511(15) 1 calc PR A 2
Cl1 Cl 1.0297(7) 1.4661(5) -0.2212(4) 0.100(3) Uani 0.50 1 d P B 1
Cl2 Cl 0.9560(6) 1.4236(5) -0.1312(4) 0.094(3) Uani 0.50 1 d P B 1
C43 C 1.026(2) 1.4138(15) -0.1769(12) 0.054(8) Uiso 0.50 1 d P B 1
H43A H 1.0776 1.4116 -0.1581 0.065 Uiso 0.50 1 calc PR B 1
H43B H 1.0174 1.3748 -0.1946 0.065 Uiso 0.50 1 calc PR B 1
Cl3 Cl 0.9728(13) 1.4909(10) -0.1850(9) 0.092(6) Uiso 0.25 1 d P C 2
Cl4 Cl 1.0868(19) 1.4060(15) -0.2150(13) 0.144(10) Uiso 0.25 1 d P C 2
C44 C 0.992(3) 1.410(2) -0.175(2) 0.039(13) Uiso 0.25 1 d P C 2
H44A H 0.9504 1.3841 -0.1908 0.047 Uiso 0.25 1 calc PR C 2
H44B H 1.0020 1.3991 -0.1383 0.047 Uiso 0.25 1 calc PR C 2

loop_
_atom_site_aniso_label
_atom_site_aniso_U_11
_atom_site_aniso_U_22
_atom_site_aniso_U_33
_atom_site_aniso_U_23
_atom_site_aniso_U_13
_atom_site_aniso_U_12
Pt1 0.0489(3) 0.0226(2) 0.0394(3) 0.00445(18) -0.0018(2) 0.0018(2)
Pt2 0.0447(3) 0.0224(2) 0.0363(2) -0.00033(18) -0.00303(19) -0.0059(2)
Pt3 0.0305(2) 0.0246(2) 0.0336(2) -0.00032(17) -0.00498(17) 0.00029(18)
Pt4 0.0824(4) 0.0250(2) 0.0415(3) -0.0058(2) -0.0186(3) 0.0136(3)
I1 0.0675(7) 0.0487(6) 0.0610(6) 0.0149(4) 0.0010(5) 0.0212(5)
I1A 0.0548(6) 0.0912(8) 0.0602(6) -0.0289(6) -0.0195(5) 0.0409(6)
I2 0.0796(7) 0.0562(6) 0.0545(6) -0.0115(5) 0.0049(5) -0.0382(5)
I2A 0.0775(7) 0.0522(6) 0.0521(5) 0.0019(4) -0.0043(5) 0.0044(5)
P1 0.056(2) 0.0432(19) 0.0314(16) 0.0056(14) 0.0064(14) 0.0048(17)
P1A 0.0329(16) 0.0287(15) 0.0332(15) 0.0001(12) -0.0012(12) -0.0031(13)
P2 0.055(2) 0.047(2) 0.0336(17) -0.0009(14) 0.0012(15) 0.0057(17)
P2A 0.050(2) 0.0355(18) 0.0406(18) -0.0117(14) -0.0122(15) 0.0048(15)
P3 0.057(2) 0.048(2) 0.0264(15) -0.0023(14) 0.0001(14) 0.0130(17)
P3A 0.081(3) 0.0385(19) 0.0327(17) 0.0066(14) -0.0060(17) -0.0069(19)
P4 0.050(2) 0.061(2) 0.0280(15) -0.0031(15) 0.0073(14) -0.0160(18)
C1 0.054(8) 0.027(6) 0.034(6) 0.003(5) -0.008(6) 0.004(6)
C1A 0.035(6) 0.019(5) 0.030(5) 0.002(4) -0.010(5) 0.002(5)
C2 0.057(9) 0.034(7) 0.034(6) 0.002(5) -0.004(6) -0.006(6)
C2A 0.044(7) 0.028(6) 0.025(5) -0.003(4) 0.004(5) -0.003(5)
C3 0.058(8) 0.029(6) 0.028(6) 0.000(5) 0.004(5) 0.003(6)
C3A 0.043(7) 0.030(6) 0.030(6) 0.004(5) 0.000(5) 0.000(5)
C4 0.059(9) 0.033(7) 0.035(6) -0.004(5) -0.003(6) -0.007(6)
C4A 0.048(8) 0.030(6) 0.051(7) 0.003(6) -0.003(6) 0.002(6)
C5 0.049(8) 0.028(6) 0.043(7) 0.000(5) -0.012(6) -0.012(6)
C5A 0.030(7) 0.049(8) 0.047(7) 0.017(6) 0.000(5) -0.010(6)
C6 0.045(7) 0.038(7) 0.024(5) 0.001(5) 0.001(5) -0.010(6)
C6A 0.037(7) 0.042(7) 0.048(7) 0.021(6) 0.007(6) 0.003(6)
C7 0.039(7) 0.032(7) 0.048(7) -0.003(5) -0.015(5) -0.001(6)
C7A 0.043(8) 0.049(8) 0.061(9) 0.015(7) 0.011(6) 0.008(7)
C8 0.032(7) 0.036(7) 0.053(7) 0.000(6) -0.006(5) 0.004(5)
C8A 0.049(8) 0.045(8) 0.060(8) 0.028(7) 0.007(7) 0.020(7)
C9 0.046(8) 0.028(6) 0.042(7) -0.007(5) -0.003(6) 0.000(6)
C9A 0.059(9) 0.040(7) 0.033(6) 0.011(5) 0.007(6) 0.018(7)
C10 0.045(8) 0.033(7) 0.068(9) -0.007(6) -0.004(7) -0.004(6)
C10A 0.067(10) 0.040(8) 0.059(9) 0.016(7) 0.007(7) 0.031(8)
C11 0.056(9) 0.024(6) 0.056(8) -0.002(6) 0.006(6) -0.005(6)
C11A 0.083(12) 0.028(7) 0.056(9) 0.000(6) -0.007(8) 0.022(8)
C12 0.038(7) 0.027(6) 0.045(7) -0.002(5) -0.005(5) -0.006(5)
C12A 0.096(13) 0.025(7) 0.057(9) -0.002(6) -0.013(8) 0.007(7)
C13 0.036(7) 0.023(6) 0.043(7) -0.007(5) -0.006(5) -0.003(5)
C13A 0.066(9) 0.023(6) 0.035(6) 0.002(5) -0.009(6) 0.007(6)
C14 0.047(7) 0.023(6) 0.034(6) -0.005(5) -0.005(5) 0.001(5)
C14A 0.041(7) 0.031(6) 0.043(7) 0.003(5) -0.004(5) 0.014(6)
C15 0.045(7) 0.028(6) 0.028(6) 0.002(5) -0.005(5) 0.001(5)
C15A 0.032(6) 0.033(6) 0.027(5) 0.002(4) -0.001(4) 0.009(5)
C16 0.052(8) 0.031(6) 0.026(6) -0.002(5) -0.002(5) -0.004(6)
C16A 0.045(7) 0.026(6) 0.026(5) -0.002(4) -0.001(5) 0.001(5)
C17 0.042(7) 0.025(6) 0.049(7) 0.002(5) -0.007(6) 0.006(6)
C17A 0.100(14) 0.034(8) 0.058(9) -0.014(7) -0.023(9) 0.016(9)
C18 0.031(6) 0.020(5) 0.046(7) -0.004(5) 0.006(5) 0.002(5)
C18A 0.089(12) 0.025(7) 0.079(11) -0.013(7) -0.053(9) 0.028(8)
C19 0.071(11) 0.043(8) 0.064(9) 0.001(7) 0.013(8) 0.005(8)
C19A 0.055(9) 0.042(8) 0.053(8) -0.007(6) -0.009(7) 0.001(7)
C20 0.073(12) 0.073(12) 0.066(10) 0.001(9) 0.012(9) -0.011(9)
C20A 0.048(10) 0.137(19) 0.079(12) -0.008(12) 0.010(9) -0.030(11)
C21 0.099(14) 0.065(11) 0.048(9) 0.022(8) 0.004(8) 0.033(10)
C21A 0.089(12) 0.051(9) 0.051(8) -0.007(7) -0.032(8) 0.020(8)
C22 0.100(14) 0.042(9) 0.088(13) 0.022(9) 0.021(11) -0.004(9)
C22A 0.102(13) 0.062(10) 0.033(7) 0.000(7) -0.026(8) 0.014(9)
C23 0.063(11) 0.082(13) 0.074(11) -0.021(10) -0.002(8) -0.001(9)
C23A 0.081(11) 0.062(10) 0.031(7) 0.013(6) -0.010(7) -0.038(8)
C24 0.116(17) 0.061(12) 0.093(14) -0.037(10) 0.009(12) -0.009(11)
C24A 0.15(2) 0.079(15) 0.091(15) -0.007(12) 0.002(14) -0.019(14)
C25 0.048(9) 0.070(10) 0.052(8) 0.016(7) 0.004(7) 0.009(8)
C25A 0.058(10) 0.089(12) 0.050(8) -0.028(8) -0.024(7) 0.026(9)
C26 0.075(12) 0.081(13) 0.082(12) -0.016(10) -0.016(10) 0.002(10)
C26A 0.088(14) 0.088(14) 0.089(13) -0.044(11) -0.047(11) 0.027(11)
C27 0.069(11) 0.082(12) 0.041(8) 0.008(8) 0.008(7) 0.005(9)
C27A 0.090(14) 0.096(15) 0.072(12) -0.032(11) -0.024(10) 0.034(12)
C28 0.113(17) 0.060(12) 0.102(15) -0.021(10) 0.037(12) -0.018(11)
C28A 0.14(2) 0.053(12) 0.16(2) 0.008(14) -0.039(17) 0.010(13)
C29 0.061(10) 0.108(15) 0.043(8) 0.026(9) -0.009(7) -0.023(10)
C29A 0.087(15) 0.22(3) 0.049(11) -0.024(15) 0.002(10) -0.052(19)
C30 0.16(2) 0.071(14) 0.101(16) 0.023(12) -0.053(15) -0.056(15)
C30A 0.27(4) 0.16(3) 0.057(12) 0.003(14) 0.000(16) -0.16(3)
C31 0.098(15) 0.096(14) 0.053(9) -0.008(9) 0.030(10) -0.043(12)
C31A 0.12(2) 0.108(19) 0.102(17) 0.033(14) 0.004(15) -0.021(16)
C32 0.127(19) 0.098(15) 0.048(10) -0.003(9) -0.011(10) 0.023(14)
C32A 0.18(3) 0.086(16) 0.079(15) 0.009(12) 0.018(16) 0.001(17)
C33 0.108(17) 0.15(2) 0.053(10) 0.005(12) 0.024(10) 0.026(15)
C33A 0.132(19) 0.090(16) 0.078(13) 0.030(11) -0.016(12) 0.014(14)
C34 0.073(12) 0.069(11) 0.077(11) 0.009(9) -0.011(9) 0.019(9)
C34A 0.105(15) 0.044(9) 0.086(12) 0.023(9) -0.028(11) -0.006(9)
C35 0.132(19) 0.13(2) 0.088(14) -0.053(14) 0.070(14) -0.067(16)
C35A 0.16(2) 0.097(16) 0.050(10) -0.009(10) 0.012(12) 0.035(15)
C36 0.095(17) 0.12(2) 0.18(3) -0.097(19) -0.022(17) 0.009(15)
C36A 0.14(2) 0.16(2) 0.060(12) -0.031(14) 0.000(13) 0.010(19)
C37 0.113(19) 0.24(3) 0.22(3) -0.19(3) 0.13(2) -0.11(2)
C38 0.14(2) 0.13(2) 0.110(19) -0.015(17) -0.009(16) -0.005(18)
C39 0.130(18) 0.072(13) 0.081(13) -0.015(10) 0.045(12) -0.021(12)
C42 0.16(2) 0.111(16) 0.034(8) 0.028(9) 0.039(10) 0.062(15)
P4A 0.060(5) 0.018(4) 0.031(4) 0.000(3) -0.001(3) -0.010(3)
C37A 0.10(2) 0.029(15) 0.035(15) -0.011(12) -0.006(15) 0.003(15)
C38A 0.10(4) 0.06(3) 0.06(2) 0.033(19) -0.01(3) 0.00(3)
C39A 0.11(3) 0.06(2) 0.047(18) -0.009(15) 0.012(19) 0.01(2)
C40A 0.15(4) 0.040(16) 0.027(13) 0.010(12) 0.047(17) 0.036(19)
C42A 0.09(3) 0.15(5) 0.13(4) 0.06(4) -0.05(3) -0.06(3)
P4B 0.072(6) 0.050(6) 0.023(4) -0.008(4) 0.007(4) 0.011(5)
C38B 0.07(3) 0.10(3) 0.044(19) 0.010(19) 0.000(19) 0.01(2)
C39B 0.10(3) 0.08(2) 0.037(15) -0.023(15) 0.038(16) -0.02(2)
C40B 0.10(4) 0.14(5) 0.12(4) -0.02(3) -0.03(3) 0.01(3)
C42B 0.13(4) 0.04(2) 0.28(7) -0.02(3) 0.08(4) -0.01(2)
Cl1 0.125(9) 0.094(8) 0.079(6) 0.017(6) -0.020(6) -0.029(7)
Cl2 0.069(6) 0.112(8) 0.102(7) -0.026(6) 0.008(5) 0.003(6)

loop_
_atom_type_symbol
_atom_type_description
_atom_type_scat_dispersion_real
_atom_type_scat_dispersion_imag
_atom_type_scat_source
C C 0.0033 0.0016 'International Tables Vol C Tables 4.2.6.8 and 6.1.1.4'
H H 0.0000 0.0000 'International Tables Vol C Tables 4.2.6.8 and 6.1.1.4'
P P 0.1023 0.0942 'International Tables Vol C Tables 4.2.6.8 and 6.1.1.4'
Cl Cl 0.1484 0.1585 'International Tables Vol C Tables 4.2.6.8 and 6.1.1.4'
I I -0.4742 1.8119 'International Tables Vol C Tables 4.2.6.8 and 6.1.1.4'
Pt Pt -1.7033 8.3905 'International Tables Vol C Tables 4.2.6.8 and 6.1.1.4'

loop_
_geom_angle_atom_site_label_1
_geom_angle_atom_site_label_2
_geom_angle_atom_site_label_3
_geom_angle
C1 Pt1 P2 90.5(4)
C1 Pt1 P1 88.3(4)
P2 Pt1 P1 175.93(13)
C1 Pt1 I1 176.2(4)
P2 Pt1 I1 89.17(10)
P1 Pt1 I1 91.79(9)
C18 Pt2 P3 89.4(3)
C18 Pt2 P4 88.1(3)
P3 Pt2 P4 173.69(13)
C18 Pt2 I2 178.2(3)
P3 Pt2 I2 90.34(10)
P4 Pt2 I2 92.37(9)
C1A Pt3 P1A 88.9(3)
C1A Pt3 P2A 87.7(3)
P1A Pt3 P2A 170.52(12)
C1A Pt3 I1A 178.2(3)
P1A Pt3 I1A 92.53(8)
P2A Pt3 I1A 90.69(9)
C18A Pt4 P4A 79.8(6)
C18A Pt4 P3A 89.7(5)
P4A Pt4 P3A 165.7(2)
C18A Pt4 P4B 95.6(6)
P4A Pt4 P4B 17.7(2)
P3A Pt4 P4B 174.5(3)
C18A Pt4 I2A 178.5(5)
P4A Pt4 I2A 99.1(2)
P3A Pt4 I2A 91.53(11)
P4B Pt4 I2A 83.2(3)
C23 P1 C19 106.3(8)
C23 P1 C21 104.4(8)
C19 P1 C21 104.7(8)
C23 P1 Pt1 110.4(6)
C19 P1 Pt1 114.8(5)
C21 P1 Pt1 115.3(5)
C19A P1A C21A 102.5(7)
C19A P1A C23A 104.1(7)
C21A P1A C23A 104.1(8)
C19A P1A Pt3 116.1(5)
C21A P1A Pt3 118.2(5)
C23A P1A Pt3 110.3(4)
C27 P2 C25 104.6(7)
C27 P2 C29 99.8(8)
C25 P2 C29 102.2(7)
C27 P2 Pt1 119.9(5)
C25 P2 Pt1 116.9(5)
C29 P2 Pt1 110.8(5)
C25A P2A C27A 106.8(8)
C25A P2A C29A 105.4(10)
C27A P2A C29A 96.5(11)
C25A P2A Pt3 116.8(5)
C27A P2A Pt3 122.9(6)
C29A P2A Pt3 105.0(7)
C31 P3 C33 103.4(10)
C31 P3 C35 108.3(9)
C33 P3 C35 98.1(11)
C31 P3 Pt2 118.9(6)
C33 P3 Pt2 111.1(6)
C35 P3 Pt2 114.5(6)
C33A P3A C31A 104.7(11)
C33A P3A C35A 102.7(10)
C31A P3A C35A 102.8(12)
C33A P3A Pt4 110.7(8)
C31A P3A Pt4 119.1(8)
C35A P3A Pt4 115.0(6)
C37 P4 C41 113.7(14)
C37 P4 C39 94.9(13)
C41 P4 C39 97.3(10)
C37 P4 Pt2 119.7(7)
C41 P4 Pt2 117.1(8)
C39 P4 Pt2 108.3(6)
C2 C1 Pt1 175.6(11)
C2A C1A Pt3 175.0(10)
C1 C2 C3 177.4(14)
C1A C2A C3A 174.1(12)
C16 C3 C4 118.5(12)
C16 C3 C2 121.8(12)
C4 C3 C2 119.7(11)
C16A C3A C4A 117.6(11)
C16A C3A C2A 122.7(11)
C4A C3A C2A 119.8(11)
C5 C4 C3 120.9(12)
C5 C4 H4 119.6
C3 C4 H4 119.6
C5A C4A C3A 120.9(12)
C5A C4A H4A 119.6
C3A C4A H4A 119.6
C4 C5 C6 120.4(12)
C4 C5 H5 119.8
C6 C5 H5 119.8
C4A C5A C6A 121.5(12)
C4A C5A H5A 119.3
C6A C5A H5A 119.3
C5 C6 C15 120.0(12)
C5 C6 C7 121.4(11)
C15 C6 C7 118.6(11)
C15A C6A C5A 118.8(11)
C15A C6A C7A 120.8(12)
C5A C6A C7A 120.4(13)
C8 C7 C6 122.9(12)
C8 C7 H7 118.6
C6 C7 H7 118.6
C8A C7A C6A 120.7(14)
C8A C7A H7A 119.6
C6A C7A H7A 119.6
C7 C8 C9 119.2(12)
C7 C8 H8 120.4
C9 C8 H8 120.4
C7A C8A C9A 120.3(12)
C7A C8A H8A 119.9
C9A C8A H8A 119.9
C14 C9 C10 119.3(12)
C14 C9 C8 121.7(11)
C10 C9 C8 118.9(12)
C14A C9A C10A 119.0(14)
C14A C9A C8A 120.4(12)
C10A C9A C8A 120.6(13)
C11 C10 C9 119.9(13)
C11 C10 H10 120.1
C9 C10 H10 120.1
C11A C10A C9A 121.0(13)
C11A C10A H10A 119.5
C9A C10A H10A 119.5
C10 C11 C12 121.4(12)
C10 C11 H11 119.3
C12 C11 H11 119.3
C10A C11A C12A 121.4(13)
C10A C11A H11A 119.3
C12A C11A H11A 119.3
C13 C12 C11 117.9(11)
C13 C12 C17 123.9(11)
C11 C12 C17 118.2(11)
C13A C12A C11A 118.4(15)
C13A C12A C17A 120.3(14)
C11A C12A C17A 121.3(13)
C12 C13 C14 122.2(11)
C12 C13 H13 118.9
C14 C13 H13 118.9
C12A C13A C14A 120.7(13)
C12A C13A H13A 119.7
C14A C13A H13A 119.7
C13 C14 C9 119.3(11)
C13 C14 C15 123.1(11)
C9 C14 C15 117.6(11)
C13A C14A C9A 119.4(12)
C13A C14A C15A 122.7(11)
C9A C14A C15A 117.9(12)
C6 C15 C16 118.0(11)
C6 C15 C14 119.9(11)
C16 C15 C14 122.0(11)
C6A C15A C16A 118.6(11)
C6A C15A C14A 119.7(10)
C16A C15A C14A 121.6(11)
C3 C16 C15 122.1(12)
C3 C16 H16 118.9
C15 C16 H16 118.9
C3A C16A C15A 122.7(11)
C3A C16A H16A 118.7
C15A C16A H16A 118.7
C18 C17 C12 174.7(13)
C18A C17A C12A 178.0(18)
C17 C18 Pt2 176.5(10)
C17A C18A Pt4 176.0(16)
C20 C19 P1 116.0(12)
C20 C19 H19A 108.3
P1 C19 H19A 108.3
C20 C19 H19B 108.3
P1 C19 H19B 108.3
H19A C19 H19B 107.4
C20A C19A P1A 113.0(11)
C20A C19A H19C 109.0
P1A C19A H19C 109.0
C20A C19A H19D 109.0
P1A C19A H19D 109.0
H19C C19A H19D 107.8
C19 C20 H20A 109.5
C19 C20 H20B 109.5
H20A C20 H20B 109.5
C19 C20 H20C 109.5
H20A C20 H20C 109.5
H20B C20 H20C 109.5
C19A C20A H20D 109.5
C19A C20A H20E 109.5
H20D C20A H20E 109.5
C19A C20A H20F 109.5
H20D C20A H20F 109.5
H20E C20A H20F 109.5
C22 C21 P1 113.7(11)
C22 C21 H21A 108.8
P1 C21 H21A 108.8
C22 C21 H21B 108.8
P1 C21 H21B 108.8
H21A C21 H21B 107.7
C22A C21A P1A 116.6(10)
C22A C21A H21C 108.2
P1A C21A H21C 108.2
C22A C21A H21D 108.2
P1A C21A H21D 108.2
H21C C21A H21D 107.3
C21 C22 H22A 109.5
C21 C22 H22B 109.5
H22A C22 H22B 109.5
C21 C22 H22C 109.5
H22A C22 H22C 109.5
H22B C22 H22C 109.5
C21A C22A H22D 109.5
C21A C22A H22E 109.5
H22D C22A H22E 109.5
C21A C22A H22F 109.5
H22D C22A H22F 109.5
H22E C22A H22F 109.5
C24 C23 P1 113.3(12)
C24 C23 H23A 108.9
P1 C23 H23A 108.9
C24 C23 H23B 108.9
P1 C23 H23B 108.9
H23A C23 H23B 107.7
C24A C23A P1A 112.2(12)
C24A C23A H23C 109.2
P1A C23A H23C 109.2
C24A C23A H23D 109.2
P1A C23A H23D 109.2
H23C C23A H23D 107.9
C23 C24 H24A 109.5
C23 C24 H24B 109.5
H24A C24 H24B 109.5
C23 C24 H24C 109.5
H24A C24 H24C 109.5
H24B C24 H24C 109.5
C23A C24A H24D 109.5
C23A C24A H24E 109.5
H24D C24A H24E 109.5
C23A C24A H24F 109.5
H24D C24A H24F 109.5
H24E C24A H24F 109.5
C26 C25 P2 116.0(12)
C26 C25 H25A 108.3
P2 C25 H25A 108.3
C26 C25 H25B 108.3
P2 C25 H25B 108.3
H25A C25 H25B 107.4
C26A C25A P2A 116.9(12)
C26A C25A H25C 108.1
P2A C25A H25C 108.1
C26A C25A H25D 108.1
P2A C25A H25D 108.1
H25C C25A H25D 107.3
C25 C26 H26A 109.5
C25 C26 H26B 109.5
H26A C26 H26B 109.5
C25 C26 H26C 109.5
H26A C26 H26C 109.5
H26B C26 H26C 109.5
C25A C26A H26D 109.5
C25A C26A H26E 109.5
H26D C26A H26E 109.5
C25A C26A H26F 109.5
H26D C26A H26F 109.5
H26E C26A H26F 109.5
C28 C27 P2 115.3(12)
C28 C27 H27A 108.5
P2 C27 H27A 108.5
C28 C27 H27B 108.5
P2 C27 H27B 108.5
H27A C27 H27B 107.5
C28A C27A P2A 113.0(15)
C28A C27A H27C 109.0
P2A C27A H27C 109.0
C28A C27A H27D 109.0
P2A C27A H27D 109.0
H27C C27A H27D 107.8
C27 C28 H28A 109.5
C27 C28 H28B 109.5
H28A C28 H28B 109.5
C27 C28 H28C 109.5
H28A C28 H28C 109.5
H28B C28 H28C 109.5
C27A C28A H28D 109.5
C27A C28A H28E 109.5
H28D C28A H28E 109.5
C27A C28A H28F 109.5
H28D C28A H28F 109.5
H28E C28A H28F 109.5
C30 C29 P2 111.3(13)
C30 C29 H29A 109.4
P2 C29 H29A 109.4
C30 C29 H29B 109.4
P2 C29 H29B 109.4
H29A C29 H29B 108.0
C30A C29A P2A 120.3(19)
C30A C29A H29C 107.3
P2A C29A H29C 107.3
C30A C29A H29D 107.3
P2A C29A H29D 107.3
H29C C29A H29D 106.9
C29 C30 H30A 109.5
C29 C30 H30B 109.5
H30A C30 H30B 109.5
C29 C30 H30C 109.5
H30A C30 H30C 109.5
H30B C30 H30C 109.5
C29A C30A H30D 109.5
C29A C30A H30E 109.5
H30D C30A H30E 109.5
C29A C30A H30F 109.5
H30D C30A H30F 109.5
H30E C30A H30F 109.5
C32 C31 P3 111.7(15)
C32 C31 H31A 109.3
P3 C31 H31A 109.3
C32 C31 H31B 109.3
P3 C31 H31B 109.3
H31A C31 H31B 107.9
C32A C31A P3A 118.2(17)
C32A C31A H31C 107.8
P3A C31A H31C 107.8
C32A C31A H31D 107.8
P3A C31A H31D 107.8
H31C C31A H31D 107.1
C31 C32 H32A 109.5
C31 C32 H32B 109.5
H32A C32 H32B 109.5
C31 C32 H32C 109.5
H32A C32 H32C 109.5
H32B C32 H32C 109.5
C31A C32A H32D 109.5
C31A C32A H32E 109.5
H32D C32A H32E 109.5
C31A C32A H32F 109.5
H32D C32A H32F 109.5
H32E C32A H32F 109.5
C34 C33 P3 113.9(15)
C34 C33 H33A 108.8
P3 C33 H33A 108.8
C34 C33 H33B 108.8
P3 C33 H33B 108.8
H33A C33 H33B 107.7
C34A C33A P3A 112.4(15)
C34A C33A H33C 109.1
P3A C33A H33C 109.1
C34A C33A H33D 109.1
P3A C33A H33D 109.1
H33C C33A H33D 107.9
C33 C34 H34A 109.5
C33 C34 H34B 109.5
H34A C34 H34B 109.5
C33 C34 H34C 109.5
H34A C34 H34C 109.5
H34B C34 H34C 109.5
C33A C34A H34D 109.5
C33A C34A H34E 109.5
H34D C34A H34E 109.5
C33A C34A H34F 109.5
H34D C34A H34F 109.5
H34E C34A H34F 109.5
C36 C35 P3 118.2(19)
C36 C35 H35A 107.8
P3 C35 H35A 107.8
C36 C35 H35B 107.8
P3 C35 H35B 107.8
H35A C35 H35B 107.1
C36A C35A P3A 112.6(16)
C36A C35A H35C 109.1
P3A C35A H35C 109.1
C36A C35A H35D 109.1
P3A C35A H35D 109.1
H35C C35A H35D 107.8
C35 C36 H36A 109.5
C35 C36 H36B 109.5
H36A C36 H36B 109.5
C35 C36 H36C 109.5
H36A C36 H36C 109.5
H36B C36 H36C 109.5
C35A C36A H36D 109.5
C35A C36A H36E 109.5
H36D C36A H36E 109.5
C35A C36A H36F 109.5
H36D C36A H36F 109.5
H36E C36A H36F 109.5
C38 C37 P4 116.5(16)
C38 C37 H37A 108.2
P4 C37 H37A 108.2
C38 C37 H37B 108.2
P4 C37 H37B 108.2
H37A C37 H37B 107.3
C37 C38 H38A 109.5
C37 C38 H38B 109.5
H38A C38 H38B 109.5
C37 C38 H38C 109.5
H38A C38 H38C 109.5
H38B C38 H38C 109.5
C40 C39 P4 107.3(14)
C40 C39 H39A 110.3
P4 C39 H39A 110.3
C40 C39 H39B 110.3
P4 C39 H39B 110.3
H39A C39 H39B 108.5
C39 C40 H40A 109.5
C39 C40 H40B 109.5
H40A C40 H40B 109.5
C39 C40 H40C 109.5
H40A C40 H40C 109.5
H40B C40 H40C 109.5
C42 C41 P4 107.0(13)
C42 C41 H41A 110.3
P4 C41 H41A 110.3
C42 C41 H41B 110.3
P4 C41 H41B 110.3
H41A C41 H41B 108.6
C41 C42 H42A 109.5
C41 C42 H42B 109.5
H42A C42 H42B 109.5
C41 C42 H42C 109.5
H42A C42 H42C 109.5
H42B C42 H42C 109.5
C37A P4A C39A 103.3(11)
C37A P4A C41A 105.9(13)
C39A P4A C41A 104.9(15)
C37A P4A Pt4 112.2(2)
C39A P4A Pt4 106.6(10)
C41A P4A Pt4 122.2(14)
C38A C37A P4A 115.7(15)
C38A C37A H37C 108.4
P4A C37A H37C 108.4
C38A C37A H37D 108.4
P4A C37A H37D 108.4
H37C C37A H37D 107.4
C37A C38A H38D 109.5
C37A C38A H38E 109.5
H38D C38A H38E 109.5
C37A C38A H38F 109.5
H38D C38A H38F 109.5
H38E C38A H38F 109.5
C40A C39A P4A 111(2)
C40A C39A H39C 109.4
P4A C39A H39C 109.4
C40A C39A H39D 109.4
P4A C39A H39D 109.4
H39C C39A H39D 108.0
C39A C40A H40D 109.5
C39A C40A H40E 109.5
H40D C40A H40E 109.5
C39A C40A H40F 109.5
H40D C40A H40F 109.5
H40E C40A H40F 109.5
C42A C41A P4A 117(3)
C42A C41A H41C 108.0
P4A C41A H41C 108.0
C42A C41A H41D 108.0
P4A C41A H41D 108.0
H41C C41A H41D 107.2
C41A C42A H42D 109.5
C41A C42A H42E 109.5
H42D C42A H42E 109.5
C41A C42A H42F 109.5
H42D C42A H42F 109.5
H42E C42A H42F 109.5
C39B P4B C41B 106.8(14)
C39B P4B C37B 98.2(13)
C41B P4B C37B 102.8(15)
C39B P4B Pt4 117.5(9)
C41B P4B Pt4 116.0(14)
C37B P4B Pt4 113.2(12)
C38B C37B P4B 112(2)
C38B C37B H37E 109.2
P4B C37B H37E 109.2
C38B C37B H37F 109.2
P4B C37B H37F 109.2
H37E C37B H37F 107.9
C37B C38B H38G 109.5
C37B C38B H38H 109.5
H38G C38B H38H 109.5
C37B C38B H38I 109.5
H38G C38B H38I 109.5
H38H C38B H38I 109.5
C40B C39B P4B 114(2)
C40B C39B H39E 108.7
P4B C39B H39E 108.7
C40B C39B H39F 108.7
P4B C39B H39F 108.7
H39E C39B H39F 107.6
C39B C40B H40G 109.5
C39B C40B H40H 109.5
H40G C40B H40H 109.5
C39B C40B H40I 109.5
H40G C40B H40I 109.5
H40H C40B H40I 109.5
C42B C41B P4B 109(3)
C42B C41B H41E 109.8
P4B C41B H41E 109.8
C42B C41B H41F 109.8
P4B C41B H41F 109.8
H41E C41B H41F 108.3
C41B C42B H42G 109.5
C41B C42B H42H 109.5
H42G C42B H42H 109.5
C41B C42B H42I 109.5
H42G C42B H42I 109.5
H42H C42B H42I 109.5
Cl1 C43 Cl2 115(2)
Cl1 C43 H43A 108.4
Cl2 C43 H43A 108.4
Cl1 C43 H43B 108.4
Cl2 C43 H43B 108.4
H43A C43 H43B 107.5
Cl3 C44 Cl4 97(3)
Cl3 C44 H44A 112.4
Cl4 C44 H44A 112.4
Cl3 C44 H44B 112.4
Cl4 C44 H44B 112.4
H44A C44 H44B 109.9

loop_
_geom_bond_atom_site_label_1
_geom_bond_atom_site_label_2
_geom_bond_distance
Pt1 C1 1.933(13)
Pt1 P2 2.315(3)
Pt1 P1 2.318(3)
Pt1 I1 2.6595(11)
Pt2 C18 1.971(11)
Pt2 P3 2.315(3)
Pt2 P4 2.319(3)
Pt2 I2 2.6564(10)
Pt3 C1A 1.938(11)
Pt3 P1A 2.304(3)
Pt3 P2A 2.323(3)
Pt3 I1A 2.6395(10)
Pt4 C18A 1.954(18)
Pt4 P4A 2.242(7)
Pt4 P3A 2.303(4)
Pt4 P4B 2.419(8)
Pt4 I2A 2.6538(13)
P1 C23 1.818(17)
P1 C19 1.824(16)
P1 C21 1.843(15)
P1A C19A 1.797(14)
P1A C21A 1.824(14)
P1A C23A 1.834(13)
P2 C27 1.803(16)
P2 C25 1.823(14)
P2 C29 1.858(16)
P2A C25A 1.766(15)
P2A C27A 1.842(18)
P2A C29A 1.88(2)
P3 C31 1.728(16)
P3 C33 1.84(2)
P3 C35 1.90(2)
P3A C33A 1.812(19)
P3A C31A 1.82(2)
P3A C35A 1.93(2)
P4 C37 1.731(18)
P4 C41 1.77(2)
P4 C39 1.91(2)
C1 C2 1.202(17)
C1A C2A 1.203(15)
C2 C3 1.464(18)
C2A C3A 1.455(17)
C3 C16 1.384(16)
C3 C4 1.421(18)
C3A C16A 1.382(15)
C3A C4A 1.413(17)
C4 C5 1.377(18)
C4 H4 0.9500
C4A C5A 1.377(17)
C4A H4A 0.9500
C5 C6 1.413(16)
C5 H5 0.9500
C5A C6A 1.410(18)
C5A H5A 0.9500
C6 C15 1.413(17)
C6 C7 1.438(17)
C6A C15A 1.399(17)
C6A C7A 1.410(18)
C7 C8 1.342(17)
C7 H7 0.9500
C7A C8A 1.372(19)
C7A H7A 0.9500
C8 C9 1.443(17)
C8 H8 0.9500
C8A C9A 1.44(2)
C8A H8A 0.9500
C9 C14 1.405(17)
C9 C10 1.408(17)
C9A C14A 1.414(17)
C9A C10A 1.415(19)
C10 C11 1.384(18)
C10 H10 0.9500
C10A C11A 1.34(2)
C10A H10A 0.9500
C11 C12 1.414(18)
C11 H11 0.9500
C11A C12A 1.42(2)
C11A H11A 0.9500
C12 C13 1.378(15)
C12 C17 1.443(17)
C12A C13A 1.399(17)
C12A C17A 1.45(2)
C13 C14 1.400(16)
C13 H13 0.9500
C13A C14A 1.400(18)
C13A H13A 0.9500
C14 C15 1.471(16)
C14A C15A 1.461(16)
C15 C16 1.422(17)
C15A C16A 1.421(15)
C16 H16 0.9500
C16A H16A 0.9500
C17 C18 1.204(16)
C17A C18A 1.17(2)
C19 C20 1.53(2)
C19 H19A 0.9900
C19 H19B 0.9900
C19A C20A 1.52(2)
C19A H19C 0.9900
C19A H19D 0.9900
C20 H20A 0.9800
C20 H20B 0.9800
C20 H20C 0.9800
C20A H20D 0.9800
C20A H20E 0.9800
C20A H20F 0.9800
C21 C22 1.49(2)
C21 H21A 0.9900
C21 H21B 0.9900
C21A C22A 1.509(19)
C21A H21C 0.9900
C21A H21D 0.9900
C22 H22A 0.9800
C22 H22B 0.9800
C22 H22C 0.9800
C22A H22D 0.9800
C22A H22E 0.9800
C22A H22F 0.9800
C23 C24 1.54(2)
C23 H23A 0.9900
C23 H23B 0.9900
C23A C24A 1.59(3)
C23A H23C 0.9900
C23A H23D 0.9900
C24 H24A 0.9800
C24 H24B 0.9800
C24 H24C 0.9800
C24A H24D 0.9800
C24A H24E 0.9800
C24A H24F 0.9800
C25 C26 1.54(2)
C25 H25A 0.9900
C25 H25B 0.9900
C25A C26A 1.55(2)
C25A H25C 0.9900
C25A H25D 0.9900
C26 H26A 0.9800
C26 H26B 0.9800
C26 H26C 0.9800
C26A H26D 0.9800
C26A H26E 0.9800
C26A H26F 0.9800
C27 C28 1.51(2)
C27 H27A 0.9900
C27 H27B 0.9900
C27A C28A 1.45(3)
C27A H27C 0.9900
C27A H27D 0.9900
C28 H28A 0.9800
C28 H28B 0.9800
C28 H28C 0.9800
C28A H28D 0.9800
C28A H28E 0.9800
C28A H28F 0.9800
C29 C30 1.53(3)
C29 H29A 0.9900
C29 H29B 0.9900
C29A C30A 1.33(4)
C29A H29C 0.9900
C29A H29D 0.9900
C30 H30A 0.9800
C30 H30B 0.9800
C30 H30C 0.9800
C30A H30D 0.9800
C30A H30E 0.9800
C30A H30F 0.9800
C31 C32 1.46(3)
C31 H31A 0.9900
C31 H31B 0.9900
C31A C32A 1.48(3)
C31A H31C 0.9900
C31A H31D 0.9900
C32 H32A 0.9800
C32 H32B 0.9800
C32 H32C 0.9800
C32A H32D 0.9800
C32A H32E 0.9800
C32A H32F 0.9800
C33 C34 1.48(3)
C33 H33A 0.9900
C33 H33B 0.9900
C33A C34A 1.51(3)
C33A H33C 0.9900
C33A H33D 0.9900
C34 H34A 0.9800
C34 H34B 0.9800
C34 H34C 0.9800
C34A H34D 0.9800
C34A H34E 0.9800
C34A H34F 0.9800
C35 C36 1.40(3)
C35 H35A 0.9900
C35 H35B 0.9900
C35A C36A 1.56(2)
C35A H35C 0.9900
C35A H35D 0.9900
C36 H36A 0.9800
C36 H36B 0.9800
C36 H36C 0.9800
C36A H36D 0.9800
C36A H36E 0.9800
C36A H36F 0.9800
C37 C38 1.62(3)
C37 H37A 0.9900
C37 H37B 0.9900
C38 H38A 0.9800
C38 H38B 0.9800
C38 H38C 0.9800
C39 C40 1.65(3)
C39 H39A 0.9900
C39 H39B 0.9900
C40 H40A 0.9800
C40 H40B 0.9800
C40 H40C 0.9800
C41 C42 1.66(2)
C41 H41A 0.9900
C41 H41B 0.9900
C42 H42A 0.9800
C42 H42B 0.9800
C42 H42C 0.9800
P4A C37A 1.7916
P4A C39A 1.81(3)
P4A C41A 1.82(3)
C37A C38A 1.53(3)
C37A H37C 0.9900
C37A H37D 0.9900
C38A H38D 0.9800
C38A H38E 0.9800
C38A H38F 0.9800
C39A C40A 1.54(4)
C39A H39C 0.9900
C39A H39D 0.9900
C40A H40D 0.9800
C40A H40E 0.9800
C40A H40F 0.9800
C41A C42A 1.41(5)
C41A H41C 0.9900
C41A H41D 0.9900
C42A H42D 0.9800
C42A H42E 0.9800
C42A H42F 0.9800
P4B C39B 1.80(3)
P4B C41B 1.81(3)
P4B C37B 1.822(17)
C37B C38B 1.53(3)
C37B H37E 0.9900
C37B H37F 0.9900
C38B H38G 0.9800
C38B H38H 0.9800
C38B H38I 0.9800
C39B C40B 1.52(4)
C39B H39E 0.9900
C39B H39F 0.9900
C40B H40G 0.9800
C40B H40H 0.9800
C40B H40I 0.9800
C41B C42B 1.50(5)
C41B H41E 0.9900
C41B H41F 0.9900
C42B H42G 0.9800
C42B H42H 0.9800
C42B H42I 0.9800
Cl1 C43 1.63(3)
Cl2 C43 1.75(3)
C43 H43A 0.9900
C43 H43B 0.9900
Cl3 C44 1.86(6)
Cl4 C44 1.97(6)
C44 H44A 0.9900
C44 H44B 0.9900

loop_
_geom_torsion_atom_site_label_1
_geom_torsion_atom_site_label_2
_geom_torsion_atom_site_label_3
_geom_torsion_atom_site_label_4
_geom_torsion
C1 Pt1 P1 C23 -96.1(7)
P2 Pt1 P1 C23 -23(2)
I1 Pt1 P1 C23 80.1(6)
C1 Pt1 P1 C19 24.1(7)
P2 Pt1 P1 C19 96.7(19)
I1 Pt1 P1 C19 -159.7(6)
C1 Pt1 P1 C21 146.0(8)
P2 Pt1 P1 C21 -141.5(19)
I1 Pt1 P1 C21 -37.9(7)
C1A Pt3 P1A C19A 30.6(6)
P2A Pt3 P1A C19A 99.8(9)
I1A Pt3 P1A C19A -150.5(5)
C1A Pt3 P1A C21A 153.1(8)
P2A Pt3 P1A C21A -137.7(10)
I1A Pt3 P1A C21A -28.0(7)
C1A Pt3 P1A C23A -87.4(7)
P2A Pt3 P1A C23A -18.2(10)
I1A Pt3 P1A C23A 91.5(6)
C1 Pt1 P2 C27 -137.4(8)
P1 Pt1 P2 C27 150.1(19)
I1 Pt1 P2 C27 46.5(7)
C1 Pt1 P2 C25 -9.3(7)
P1 Pt1 P2 C25 -82(2)
I1 Pt1 P2 C25 174.6(6)
C1 Pt1 P2 C29 107.2(7)
P1 Pt1 P2 C29 35(2)
I1 Pt1 P2 C29 -68.9(7)
C1A Pt3 P2A C25A -24.3(8)
P1A Pt3 P2A C25A -93.5(10)
I1A Pt3 P2A C25A 156.6(7)
C1A Pt3 P2A C27A -159.8(9)
P1A Pt3 P2A C27A 131.0(11)
I1A Pt3 P2A C27A 21.1(9)
C1A Pt3 P2A C29A 92.0(10)
P1A Pt3 P2A C29A 22.7(12)
I1A Pt3 P2A C29A -87.2(9)
C18 Pt2 P3 C31 3.7(9)
P4 Pt2 P3 C31 -62.8(15)
I2 Pt2 P3 C31 -178.1(9)
C18 Pt2 P3 C33 123.4(9)
P4 Pt2 P3 C33 57.0(15)
I2 Pt2 P3 C33 -58.4(9)
C18 Pt2 P3 C35 -126.6(9)
P4 Pt2 P3 C35 166.9(14)
I2 Pt2 P3 C35 51.5(9)
C18A Pt4 P3A C33A 116.6(9)
P4A Pt4 P3A C33A 73.7(13)
P4B Pt4 P3A C33A -46(3)
I2A Pt4 P3A C33A -64.2(8)
C18A Pt4 P3A C31A -4.9(10)
P4A Pt4 P3A C31A -47.7(14)
P4B Pt4 P3A C31A -168(3)
I2A Pt4 P3A C31A 174.4(10)
C18A Pt4 P3A C35A -127.6(9)
P4A Pt4 P3A C35A -170.5(12)
P4B Pt4 P3A C35A 70(3)
I2A Pt4 P3A C35A 51.6(9)
C18 Pt2 P4 C37 -171.3(16)
P3 Pt2 P4 C37 -104.8(19)
I2 Pt2 P4 C37 10.5(15)
C18 Pt2 P4 C41 44.4(9)
P3 Pt2 P4 C41 110.9(15)
I2 Pt2 P4 C41 -133.8(9)
C18 Pt2 P4 C39 -64.3(8)
P3 Pt2 P4 C39 2.2(15)
I2 Pt2 P4 C39 117.5(7)
P2 Pt1 C1 C2 -121(16)
P1 Pt1 C1 C2 55(16)
I1 Pt1 C1 C2 -36(20)
P1A Pt3 C1A C2A 160(12)
P2A Pt3 C1A C2A -11(12)
I1A Pt3 C1A C2A 17(21)
Pt1 C1 C2 C3 -93(35)
Pt3 C1A C2A C3A 25(22)
C1 C2 C3 C16 139(31)
C1 C2 C3 C4 -43(32)
C1A C2A C3A C16A -145(12)
C1A C2A C3A C4A 35(12)
C16 C3 C4 C5 -0.9(17)
C2 C3 C4 C5 -179.4(11)
C16A C3A C4A C5A 1.3(18)
C2A C3A C4A C5A -178.8(11)
C3 C4 C5 C6 2.2(18)
C3A C4A C5A C6A -1.9(19)
C4 C5 C6 C15 -2.7(18)
C4 C5 C6 C7 177.7(11)
C4A C5A C6A C15A 2.0(18)
C4A C5A C6A C7A -177.4(12)
C5 C6 C7 C8 -177.9(12)
C15 C6 C7 C8 2.5(18)
C15A C6A C7A C8A -2(2)
C5A C6A C7A C8A 177.1(12)
C6 C7 C8 C9 -1.4(19)
C6A C7A C8A C9A 1(2)
C7 C8 C9 C14 -1.9(19)
C7 C8 C9 C10 -178.8(13)
C7A C8A C9A C14A 2.7(19)
C7A C8A C9A C10A -179.9(13)
C14 C9 C10 C11 2(2)
C8 C9 C10 C11 178.7(12)
C14A C9A C10A C11A 1(2)
C8A C9A C10A C11A -176.5(13)
C9 C10 C11 C12 0(2)
C9A C10A C11A C12A 2(2)
C10 C11 C12 C13 -0.2(19)
C10 C11 C12 C17 179.5(12)
C10A C11A C12A C13A -4(2)
C10A C11A C12A C17A 176.9(15)
C11 C12 C13 C14 -0.9(18)
C17 C12 C13 C14 179.5(11)
C11A C12A C13A C14A 2(2)
C17A C12A C13A C14A -178.6(13)
C12 C13 C14 C9 2.3(18)
C12 C13 C14 C15 178.7(11)
C10 C9 C14 C13 -2.7(18)
C8 C9 C14 C13 -179.6(11)
C10 C9 C14 C15 -179.2(11)
C8 C9 C14 C15 3.9(17)
C12A C13A C14A C9A 1.1(19)
C12A C13A C14A C15A -178.7(12)
C10A C9A C14A C13A -2.5(18)
C8A C9A C14A C13A 174.9(11)
C10A C9A C14A C15A 177.3(11)
C8A C9A C14A C15A -5.3(17)
C5 C6 C15 C16 1.7(16)
C7 C6 C15 C16 -178.6(10)
C5 C6 C15 C14 -180.0(10)
C7 C6 C15 C14 -0.3(16)
C13 C14 C15 C6 -179.1(11)
C9 C14 C15 C6 -2.7(16)
C13 C14 C15 C16 -0.9(17)
C9 C14 C15 C16 175.5(11)
C5A C6A C15A C16A -1.4(17)
C7A C6A C15A C16A 178.0(11)
C5A C6A C15A C14A -179.9(11)
C7A C6A C15A C14A -0.5(18)
C13A C14A C15A C6A -176.0(11)
C9A C14A C15A C6A 4.3(17)
C13A C14A C15A C16A 5.6(18)
C9A C14A C15A C16A -174.2(10)
C4 C3 C16 C15 0.0(17)
C2 C3 C16 C15 178.5(10)
C6 C15 C16 C3 -0.4(16)
C14 C15 C16 C3 -178.7(10)
C4A C3A C16A C15A -0.8(17)
C2A C3A C16A C15A 179.3(10)
C6A C15A C16A C3A 0.9(17)
C14A C15A C16A C3A 179.4(11)
C13 C12 C17 C18 -154(14)
C11 C12 C17 C18 27(15)
C13A C12A C17A C18A 116(53)
C11A C12A C17A C18A -65(54)
C12 C17 C18 Pt2 -30(30)
P3 Pt2 C18 C17 84(18)
P4 Pt2 C18 C17 -102(18)
I2 Pt2 C18 C17 2(27)
C12A C17A C18A Pt4 -38(66)
P4A Pt4 C18A C17A -12(18)
P3A Pt4 C18A C17A 178(100)
P4B Pt4 C18A C17A -3(18)
I2A Pt4 C18A C17A 30(31)
C23 P1 C19 C20 -54.9(14)
C21 P1 C19 C20 55.3(13)
Pt1 P1 C19 C20 -177.3(10)
C21A P1A C19A C20A -62.9(13)
C23A P1A C19A C20A -171.1(11)
Pt3 P1A C19A C20A 67.5(12)
C23 P1 C21 C22 -176.5(13)
C19 P1 C21 C22 71.9(14)
Pt1 P1 C21 C22 -55.2(15)
C19A P1A C21A C22A -49.0(16)
C23A P1A C21A C22A 59.2(16)
Pt3 P1A C21A C22A -178.1(12)
C19 P1 C23 C24 -63.9(15)
C21 P1 C23 C24 -174.3(14)
Pt1 P1 C23 C24 61.2(14)
C19A P1A C23A C24A -58.7(13)
C21A P1A C23A C24A -165.8(12)
Pt3 P1A C23A C24A 66.4(13)
C27 P2 C25 C26 61.8(13)
C29 P2 C25 C26 165.5(13)
Pt1 P2 C25 C26 -73.4(13)
C27A P2A C25A C26A -49.6(17)
C29A P2A C25A C26A 52.3(18)
Pt3 P2A C25A C26A 168.3(12)
C25 P2 C27 C28 -88.1(14)
C29 P2 C27 C28 166.4(14)
Pt1 P2 C27 C28 45.4(15)
C25A P2A C27A C28A -69.6(17)
C29A P2A C27A C28A -177.8(16)
Pt3 P2A C27A C28A 69.6(17)
C27 P2 C29 C30 169.9(12)
C25 P2 C29 C30 62.5(13)
Pt1 P2 C29 C30 -62.7(12)
C25A P2A C29A C30A 65(2)
C27A P2A C29A C30A 175(2)
Pt3 P2A C29A C30A -59(2)
C33 P3 C31 C32 158.9(14)
C35 P3 C31 C32 55.5(16)
Pt2 P3 C31 C32 -77.5(15)
C33A P3A C31A C32A 165(2)
C35A P3A C31A C32A 58(2)
Pt4 P3A C31A C32A -71(2)
C31 P3 C33 C34 73.7(16)
C35 P3 C33 C34 -175.2(15)
Pt2 P3 C33 C34 -54.9(16)
C31A P3A C33A C34A 79.6(18)
C35A P3A C33A C34A -173.3(16)
Pt4 P3A C33A C34A -50.0(17)
C31 P3 C35 C36 39(2)
C33 P3 C35 C36 -68(2)
Pt2 P3 C35 C36 174.4(17)
C33A P3A C35A C36A -60(2)
C31A P3A C35A C36A 48.7(19)
Pt4 P3A C35A C36A 179.8(14)
C41 P4 C37 C38 -32(3)
C39 P4 C37 C38 69(3)
Pt2 P4 C37 C38 -177.2(18)
C37 P4 C39 C40 58.0(16)
C41 P4 C39 C40 172.7(14)
Pt2 P4 C39 C40 -65.6(14)
C37 P4 C41 C42 -75.6(17)
C39 P4 C41 C42 -174.2(12)
Pt2 P4 C41 C42 70.9(13)
C18A Pt4 P4A C37A 141.2(4)
P3A Pt4 P4A C37A -175.1(9)
P4B Pt4 P4A C37A -11.1(10)
I2A Pt4 P4A C37A -37.86(11)
C18A Pt4 P4A C39A -106.5(12)
P3A Pt4 P4A C39A -62.7(16)
P4B Pt4 P4A C39A 101.3(16)
I2A Pt4 P4A C39A 74.5(12)
C18A Pt4 P4A C41A 13.8(15)
P3A Pt4 P4A C41A 57.5(18)
P4B Pt4 P4A C41A -138.4(18)
I2A Pt4 P4A C41A -165.2(14)
C39A P4A C37A C38A -174(2)
C41A P4A C37A C38A 76(2)
Pt4 P4A C37A C38A -60(2)
C37A P4A C39A C40A -174(2)
C41A P4A C39A C40A -64(3)
Pt4 P4A C39A C40A 67(2)
C37A P4A C41A C42A -55(4)
C39A P4A C41A C42A -164(4)
Pt4 P4A C41A C42A 75(4)
C18A Pt4 P4B C39B -126.6(13)
P4A Pt4 P4B C39B -99.1(16)
P3A Pt4 P4B C39B 36(4)
I2A Pt4 P4B C39B 54.2(12)
C18A Pt4 P4B C41B 1.5(13)
P4A Pt4 P4B C41B 28.9(15)
P3A Pt4 P4B C41B 164(3)
I2A Pt4 P4B C41B -177.7(13)
C18A Pt4 P4B C37B 120.0(10)
P4A Pt4 P4B C37B 147.4(16)
P3A Pt4 P4B C37B -77(3)
I2A Pt4 P4B C37B -59.2(10)
C39B P4B C37B C38B 166(3)
C41B P4B C37B C38B 56(4)
Pt4 P4B C37B C38B -70(3)
C41B P4B C39B C40B -91(3)
C37B P4B C39B C40B 163(3)
Pt4 P4B C39B C40B 42(3)
C39B P4B C41B C42B 59(3)
C37B P4B C41B C42B 162(3)
Pt4 P4B C41B C42B -74(3)
